data_4032148
loop_
_publ_author_name
'Guo, Ya-Fei'
'Mahmood, Sajid'
'Xu, Bao-Hua'
'Yao, Xiao-Qian'
'He, Hong-Yan'
'Zhang, Suo-Jiang'

_publ_section_title
;
 Oxidation of Aromatic Aldehydes to Esters: A Sulfate Radical Redox
 System.
;
_journal_issue 3
_journal_name_full 'The Journal of organic chemistry'
_journal_page_first 1591
_journal_page_last 1599
_journal_paper_doi 10.1021/acs.joc.6b02775
_journal_volume 82
_journal_year 2017
_chemical_formula_sum 'C10 H12 N2 O8 S2'
_chemical_formula_weight 352.340
_space_group_IT_number 2
_symmetry_Int_Tables_number 2
_symmetry_space_group_name_Hall '-P 1'
_symmetry_space_group_name_H-M 'P -1'
_audit_creation_date 2014-01-21
_audit_creation_method SHELXL-97
_audit_update_record 2014-01-21
_cell_angle_alpha 70.080(6)
_cell_angle_beta 88.026(7)
_cell_angle_gamma 79.211(8)
_cell_formula_units_Z 1
_cell_length_a 6.8561(17)
_cell_length_b 7.0999(14)
_cell_length_c 7.969(2)
_cell_volume 358.08(15)
_refine_ls_R_factor_all 0.034
_cod_data_source_file jo6b02775_si_002.cif
_cod_data_source_block 1d
_cod_depositor_comments 'Adding full bibliography for 4032147--4032149.cif.'
_cod_original_cell_volume 358.1(1)
_cod_original_sg_symbol_Hall -P_1
_cod_database_code 4032148

loop_
_symmetry_equiv_pos_site_id
_symmetry_equiv_pos_as_xyz
1 x,y,z
2 -x,-y,-z

loop_
_atom_site_aniso_label
_atom_site_aniso_U_11
_atom_site_aniso_U_22
_atom_site_aniso_U_33
_atom_site_aniso_U_12
_atom_site_aniso_U_13
_atom_site_aniso_U_23
S1 0.02011(12) 0.01933(13) 0.01549(13) -0.00554(9) 0.00148(8) -0.00349(9)
O1 0.0387(5) 0.0267(4) 0.0206(4) -0.0208(4) -0.0095(3) 0.0020(3)
O2 0.0298(4) 0.0303(4) 0.0224(4) -0.0096(3) 0.0098(3) -0.0113(3)
O3 0.0221(4) 0.0311(5) 0.0323(5) 0.0002(3) 0.0043(3) -0.0091(4)
O4 0.0391(5) 0.0254(4) 0.0309(5) -0.0170(4) -0.0002(4) -0.0024(4)
N1 0.0216(4) 0.0196(4) 0.0239(5) -0.0061(3) 0.0068(3) -0.0056(3)
C1 0.0287(5) 0.0200(5) 0.0189(5) -0.0040(4) -0.0015(4) -0.0062(4)
C2 0.0201(5) 0.0248(5) 0.0326(6) -0.0057(4) -0.0032(4) -0.0044(5)
C3 0.0270(5) 0.0276(6) 0.0286(6) -0.0031(4) 0.0114(4) -0.0027(5)
C4 0.0434(7) 0.0302(6) 0.0189(5) -0.0055(5) 0.0030(5) -0.0099(5)
C5 0.0281(5) 0.0263(6) 0.0298(6) -0.0089(4) -0.0032(4) -0.0107(5)

loop_
_atom_site_label
_atom_site_type_symbol
_atom_site_fract_x
_atom_site_fract_y
_atom_site_fract_z
_atom_site_occupancy
_atom_site_symmetry_multiplicity
_atom_site_Wyckoff_symbol
_atom_site_calc_flag
_atom_site_thermal_displace_type
_atom_site_U_iso_or_equiv
S1 S 0.5398(0) 0.2611(0) 0.7261(0) 1.000 2 i d Uani 0.01872(8)
O1 O 0.4504(1) 0.4101(1) 0.5258(1) 1.000 2 i d Uani 0.0290(2)
O2 O 0.4849(1) 0.3817(1) 0.8409(1) 1.000 2 i d Uani 0.02659(18)
O3 O 0.7503(1) 0.2092(1) 0.7116(1) 1.000 2 i d Uani 0.0297(2)
O4 O 0.4272(1) 0.1032(1) 0.7493(1) 1.000 2 i d Uani 0.0321(2)
N1 N 0.8015(1) 0.7226(1) 0.9138(1) 1.000 2 i d Uani 0.02204(19)
C1 C 0.9638(2) 0.7641(2) 0.9717(2) 1.000 2 i d Uani 0.0227(2)
H1 H 0.9696 0.7722 1.0879 1.000 2 i calc Uiso 0.02700
C2 C 1.1222(2) 0.7947(2) 0.8617(2) 1.000 2 i d Uani 0.0269(2)
H2 H 1.2386 0.8244 0.9008 1.000 2 i calc Uiso 0.03200
C3 C 1.1100(2) 0.7818(2) 0.6935(2) 1.000 2 i d Uani 0.0301(3)
H3 H 1.2189 0.8017 0.6165 1.000 2 i calc Uiso 0.03600
C4 C 0.9394(2) 0.7400(2) 0.6370(2) 1.000 2 i d Uani 0.0306(3)
H4 H 0.9298 0.7311 0.5214 1.000 2 i calc Uiso 0.03700
C5 C 0.7842(2) 0.7115(2) 0.7512(2) 1.000 2 i d Uani 0.0271(2)
H5 H 0.6653 0.6841 0.7146 1.000 2 i calc Uiso 0.03300
H1N H 0.707(2) 0.698(3) 0.9858(19) 1.000 2 i d Uiso 0.042(5)

loop_
_atom_type_symbol
_atom_type_radius_bond
S 1.200
O 1.200
N 1.200
C 1.200
H 1.200

loop_
_geom_angle_atom_site_label_1
_geom_angle_atom_site_label_2
_geom_angle_atom_site_label_3
_geom_angle_site_symmetry_1
_geom_angle
_geom_angle_publ_flag
O3 S1 O4 . 117.16(6) no
O3 S1 O2 . 112.92(5) no
O4 S1 O2 . 114.64(6) no
O3 S1 O1 . 106.74(5) no
O4 S1 O1 . 97.74(5) no
O2 S1 O1 . 105.33(5) no
O1 O1 S1 2_666 106.79(7) no
C5 N1 C1 . 122.88(10) no
C5 N1 H1N . 119.0(12) no
C1 N1 H1N . 118.1(12) no
N1 C1 C2 . 119.44(11) no
N1 C1 H1 . 120.30 no
C2 C1 H1 . 120.30 no
C1 C2 C3 . 119.10(11) no
C1 C2 H2 . 120.50 no
C3 C2 H2 . 120.50 no
C2 C3 C4 . 120.09(11) no
C2 C3 H3 . 120.00 no
C4 C3 H3 . 120.00 no
C5 C4 C3 . 118.81(12) no
C5 C4 H4 . 120.60 no
C3 C4 H4 . 120.60 no
N1 C5 C4 . 119.67(11) no
N1 C5 H5 . 120.20 no
C4 C5 H5 . 120.20 no

loop_
_geom_bond_atom_site_label_1
_geom_bond_atom_site_label_2
_geom_bond_site_symmetry_2
_geom_bond_distance
_geom_bond_publ_flag
S1 O3 . 1.4323(9) no
S1 O4 . 1.4353(9) no
S1 O2 . 1.4493(9) no
S1 O1 . 1.6478(9) no
O1 O1 2_666 1.4862(15) no
N1 C5 . 1.3353(16) no
N1 C1 . 1.3377(15) no
N1 H1N . 0.854(9) no
C1 C2 . 1.3740(17) no
C1 H1 . 0.9500 no
C2 C3 . 1.3805(19) no
C2 H2 . 0.9500 no
C3 C4 . 1.3845(19) no
C3 H3 . 0.9500 no
C4 C5 . 1.3745(18) no
C4 H4 . 0.9500 no
C5 H5 . 0.9500 no

loop_
_geom_torsion_atom_site_label_1
_geom_torsion_atom_site_label_2
_geom_torsion_atom_site_label_3
_geom_torsion_atom_site_label_4
_geom_torsion_site_symmetry_4
_geom_torsion
_geom_torsion_publ_flag
O3 S1 O1 O1 2_666 -58.78(11) no
O4 S1 O1 O1 2_666 179.75(10) no
O2 S1 O1 O1 2_666 61.49(10) no
C5 N1 C1 C2 . -0.78(17) no
N1 C1 C2 C3 . -0.04(17) no
C1 C2 C3 C4 . 0.47(19) no
C2 C3 C4 C5 . -0.12(19) no
C1 N1 C5 C4 . 1.14(18) no
C3 C4 C5 N1 . -0.66(19) no
